data_9011534
loop_
_publ_author_name
'Joswig, W.'
'Paulus, E. F.'
'Liebscher, B.'

_publ_section_title
;
 Crystal structure of dicalcium (cobalt,magnesium) diarsenate dihydrate,
 Ca2(Co0.532Mg0.468)[AsO4]2*2H2O, hydrogen bonding in talmessite
 Locality: Bou-Azzer, Morocco
;
_journal_name_full 'Zeitschrift fur Kristallographie'
_journal_page_first 341
_journal_page_last 342
_journal_volume 219
_journal_year 2004
_chemical_formula_sum 'As2 Ca2 Co0.532 H4 Mg0.468 O10'
_chemical_name_mineral Beta-roselite
_space_group_IT_number 2
_symmetry_space_group_name_Hall '-P 1'
_symmetry_space_group_name_H-M 'P -1'
_cell_angle_alpha 97.33
_cell_angle_beta 108.93
_cell_angle_gamma 108.18
_cell_formula_units_Z 1
_cell_length_a 5.884
_cell_length_b 6.981
_cell_length_c 5.564
_cell_volume 198.627
_exptl_crystal_density_diffrn 3.651
_cod_original_formula_sum 'Ca2 (Co.532 Mg.468) As2 O10 H4'
_cod_database_code 9011534

loop_
_symmetry_equiv_pos_as_xyz
x,y,z
-x,-y,-z

loop_
_atom_site_aniso_label
_atom_site_aniso_U_11
_atom_site_aniso_U_22
_atom_site_aniso_U_33
_atom_site_aniso_U_12
_atom_site_aniso_U_13
_atom_site_aniso_U_23
Ca 0.00887 0.00931 0.00929 0.00308 0.00387 0.00215
Co 0.00720 0.00700 0.00860 0.00237 0.00363 0.00184
Mg 0.00720 0.00700 0.00860 0.00237 0.00363 0.00184
As 0.00586 0.00565 0.00682 0.00189 0.00270 0.00204
O1 0.00910 0.01210 0.01040 0.00370 0.00450 0.00660
O2 0.01380 0.00950 0.00870 0.00440 0.00190 -0.00090
O3 0.01070 0.00930 0.01320 0.00580 0.00500 0.00390
O4 0.00610 0.01030 0.01230 0.00010 0.00400 0.00230
Ow 0.00850 0.00730 0.00920 0.00130 0.00250 0.00170

loop_
_atom_site_type_symbol
_atom_site_label
_atom_site_fract_x
_atom_site_fract_y
_atom_site_fract_z
_atom_site_occupancy
_atom_site_U_iso_or_equiv
_atom_site_attached_hydrogens
Ca Ca -0.29524 0.23736 0.34744 1.00000 ? 0
Co Co 0.00000 0.00000 0.00000 0.53200 ? 0
Mg Mg 0.00000 0.00000 0.00000 0.46800 ? 0
As As 0.33318 0.24575 0.67079 1.00000 ? 0
O O1 0.34050 0.12880 0.92130 1.00000 ? 0
O O2 0.23990 0.05050 0.40020 1.00000 ? 0
O O3 0.15370 0.39070 0.64120 1.00000 ? 0
O O4 0.64110 0.38490 0.71580 1.00000 ? 0
O Ow -0.04630 0.27440 0.07370 1.00000 ? 0
H H1 0.08100 0.35800 0.12600 1.00000 0.02300 0
H H2 -0.12300 0.30200 -0.03100 1.00000 0.02600 0

loop_
_cod_changelog_entry_id
_cod_changelog_entry_author
_cod_changelog_entry_date
_cod_changelog_entry_text
1
;cod-tools version 3.8.0
Id: cif_guess_AMCSD_atom_types 9581 2023-05-17 12:35:41Z saulius
;
2023-05-18T08:44:04+03:00
;Derived hydrogen counts
from atom names that follow the AMCSD naming convention
(Wat == water, O-H == hydroxyl).
;

_cod_duplicate_entry 8100226
